data_7708734
loop_
_publ_author_name
'P\"ocheim, Alexander'
'Albers, Lena'
'M\"uller, Thomas'
'Baumgartner, Judith'
'Marschner, Christoph'

_publ_section_title
;
 Silole Allylic Anions Instead of Silanides
;
_journal_name_full 'Dalton Transactions'
_journal_paper_doi 10.1039/D1DT02363B
_journal_year 2021
_chemical_formula_moiety 'C45.038 H93.038 N Si11'
_chemical_formula_sum 'C45 H93 N Si11'
_chemical_formula_weight 957.19
_space_group_crystal_system monoclinic
_space_group_IT_number 15
_space_group_name_Hall '-C 2yc'
_space_group_name_H-M_alt 'C 1 2/c 1'
_atom_sites_solution_hydrogens mixed
_atom_sites_solution_primary dual
_audit_creation_date 2021-10-24
_audit_creation_method
;
Olex2 1.5
(compiled 2021.10.07 svn.r9718050b for OlexSys, GUI svn.r6410)
;
_cell_angle_alpha 90
_cell_angle_beta 96.287(8)
_cell_angle_gamma 90
_cell_formula_units_Z 8
_cell_length_a 37.205(10)
_cell_length_b 13.523(3)
_cell_length_c 25.072(6)
_cell_measurement_reflns_used 990
_cell_measurement_temperature 100(2)
_cell_measurement_theta_max 26.21
_cell_measurement_theta_min 2.25
_cell_volume 12538(5)
_computing_cell_refinement 'SAINT v6.45A (Bruker, 2003)'
_computing_data_reduction 'SAINT v6.45A (Bruker, 2003)'
_computing_molecular_graphics 'Olex2 1.5 (Dolomanov et al., 2009)'
_computing_publication_material 'Olex2 1.5 (Dolomanov et al., 2009)'
_computing_structure_refinement 'SHELXL 2018/3 (Sheldrick, 2015)'
_computing_structure_solution 'SHELXS-97 (Sheldrick, 1990)'
_diffrn_ambient_temperature 100.00
_diffrn_measured_fraction_theta_full 0.999
_diffrn_measured_fraction_theta_max 0.999
_diffrn_measurement_device_type 'CCD area detector'
_diffrn_measurement_method 'phi and omega scans'
_diffrn_radiation_monochromator graphite
_diffrn_radiation_type MoK\a
_diffrn_radiation_wavelength 0.71073
_diffrn_reflns_av_R_equivalents 0.0945
_diffrn_reflns_av_unetI/netI 0.0865
_diffrn_reflns_Laue_measured_fraction_full 0.999
_diffrn_reflns_Laue_measured_fraction_max 0.999
_diffrn_reflns_limit_h_max 44
_diffrn_reflns_limit_h_min -44
_diffrn_reflns_limit_k_max 15
_diffrn_reflns_limit_k_min -16
_diffrn_reflns_limit_l_max 29
_diffrn_reflns_limit_l_min -29
_diffrn_reflns_number 43762
_diffrn_reflns_point_group_measured_fraction_full 0.999
_diffrn_reflns_point_group_measured_fraction_max 0.999
_diffrn_reflns_theta_full 24.998
_diffrn_reflns_theta_max 24.998
_diffrn_reflns_theta_min 1.603
_diffrn_source_current 5.0
_diffrn_source_power 0.1
_diffrn_source_voltage 20.0
_exptl_absorpt_coefficient_mu 0.256
_exptl_absorpt_correction_T_max 0.9724
_exptl_absorpt_correction_T_min 0.578308
_exptl_absorpt_correction_type none
_exptl_absorpt_process_details
;
SADABS v.2.10 (Bruker,2003) was used for absorption correction.
R(int) was 0.0896 before and 0.0563 after correction.
The Ratio of minimum to maximum transmission is 0.5783.
The \l/2 correction factor is 0.0015.
;
_exptl_crystal_colour yellow
_exptl_crystal_density_diffrn 1.014
_exptl_crystal_density_method 'not measured'
_exptl_crystal_description blocks
_exptl_crystal_F_000 4192
_exptl_crystal_size_max 0.44
_exptl_crystal_size_mid 0.17
_exptl_crystal_size_min 0.11
_refine_diff_density_max 0.597
_refine_diff_density_min -0.468
_refine_diff_density_rms 0.114
_refine_ls_extinction_method none
_refine_ls_goodness_of_fit_ref 1.009
_refine_ls_hydrogen_treatment mixed
_refine_ls_matrix_type full
_refine_ls_number_parameters 546
_refine_ls_number_reflns 11026
_refine_ls_number_restraints 6
_refine_ls_restrained_S_all 1.009
_refine_ls_R_factor_all 0.1537
_refine_ls_R_factor_gt 0.1381
_refine_ls_shift/su_max 0.000
_refine_ls_shift/su_mean 0.000
_refine_ls_structure_factor_coef Fsqd
_refine_ls_weighting_details 'w=1/[\s^2^(Fo^2^)+(0.0337P)^2^+457.5678P] where P=(Fo^2^+2Fc^2^)/3'
_refine_ls_weighting_scheme calc
_refine_ls_wR_factor_gt 0.2682
_refine_ls_wR_factor_ref 0.2779
_reflns_Friedel_coverage 0.000
_reflns_number_gt 9846
_reflns_number_total 11026
_reflns_threshold_expression 'I > 2\s(I)'
_cod_data_source_file d1dt02363b3.cif
_cod_data_source_block sad1_5b_1295j
_cod_database_code 7708734
_shelx_shelxl_version_number 2018/3
_shelx_space_group_comment
;
The symmetry employed for this shelxl refinement is uniquely defined
by the following loop, which should always be used as a source of
symmetry information in preference to the above space-group names.
They are only intended as comments.
;
_shelx_estimated_absorpt_t_max 0.972
_shelx_estimated_absorpt_t_min 0.896
_olex2_refinement_description
;
1. Fixed Uiso
 At 1.2 times of:
  All C(H) groups
 At 1.5 times of:
  All C(H,H,H) groups
2. Uiso/Uaniso restraints and constraints
C23: within 2A with sigma of 0.04 and sigma for terminal atoms of 0.08 within 2A
Uanis(C23) \\sim Ueq: with sigma of 0.1 and sigma for terminal atoms of 0.2
3. Others
 Sof(C23)=Sof(H23)=FVAR(1)
4.a Ternary CH refined with riding coordinates:
 C2(H2), C6(H6), C11(H11)
4.b Aromatic/amide H refined with riding coordinates:
 C22(H22), C23(H23), C29(H29), C30(H30), C31(H31), C32(H32), C33(H33), C45(H45)
4.c Idealised Me refined as rotating group:
 C1(H1A,H1B,H1C), C3(H3A,H3B,H3C), C4(H4A,H4B,H4C), C5(H5A,H5B,H5C), C7(H7A,
 H7B,H7C), C12(H12A,H12B,H12C), C13(H13A,H13B,H13C), C14(H14A,H14B,H14C),
 C15(H15A,H15B,H15C), C16(H16A,H16B,H16C), C17(H17A,H17B,H17C), C18(H18A,H18B,
 H18C), C19(H19A,H19B,H19C), C25(H25A,H25B,H25C), C26(H26A,H26B,H26C), C27(H27A,
 H27B,H27C), C34(H34A,H34B,H34C), C35(H35A,H35B,H35C), C36(H36A,H36B,H36C),
 C37(H37A,H37B,H37C), C38(H38A,H38B,H38C), C39(H39A,H39B,H39C), C40(H40A,H40B,
 H40C), C41(H41A,H41B,H41C), C42(H42A,H42B,H42C), C43(H43A,H43B,H43C), C44(H44A,
 H44B,H44C)
;
_smtbx_masks_void_probe_radius 1.2
_smtbx_masks_void_truncation_radius 1.2
_olex2_submission_special_instructions 'No special instructions were received'

loop_
_space_group_symop_operation_xyz
'x, y, z'
'-x, y, -z+1/2'
'x+1/2, y+1/2, z'
'-x+1/2, y+1/2, -z+1/2'
'-x, -y, -z'
'x, -y, z-1/2'
'-x+1/2, -y+1/2, -z'
'x+1/2, -y+1/2, z-1/2'

loop_
_atom_site_label
_atom_site_type_symbol
_atom_site_fract_x
_atom_site_fract_y
_atom_site_fract_z
_atom_site_U_iso_or_equiv
_atom_site_adp_type
_atom_site_occupancy
_atom_site_site_symmetry_order
_atom_site_calc_flag
_atom_site_refinement_flags_posn
_atom_site_refinement_flags_adp
_atom_site_refinement_flags_occupancy
_atom_site_disorder_assembly
_atom_site_disorder_group
Si1 Si 0.13231(5) 0.36200(15) -0.04233(8) 0.0162(4) Uani 1 1 d . . . . .
Si2 Si 0.07960(6) 0.44270(17) 0.04494(9) 0.0228(5) Uani 1 1 d . . . . .
Si3 Si 0.09747(5) 0.47797(16) 0.13468(8) 0.0186(4) Uani 1 1 d . . . . .
Si4 Si 0.11575(6) 0.64400(16) 0.14518(10) 0.0264(5) Uani 1 1 d . . . . .
Si5 Si 0.05387(6) 0.4399(2) 0.19190(10) 0.0331(6) Uani 1 1 d . . . . .
Si6 Si 0.13791(6) 0.13022(15) -0.08269(8) 0.0185(5) Uani 1 1 d . . . . .
Si7 Si 0.09041(6) 0.01933(15) -0.11191(8) 0.0197(5) Uani 1 1 d . . . . .
Si8 Si 0.07671(6) -0.10594(18) -0.05194(10) 0.0283(5) Uani 1 1 d . . . . .
Si9 Si 0.10890(8) -0.06882(19) -0.18612(10) 0.0367(6) Uani 1 1 d . . . . .
Si10 Si 0.03676(7) 0.10526(19) -0.13947(12) 0.0389(7) Uani 1 1 d . . . . .
Si11 Si 0.23440(6) 0.40859(18) 0.21952(9) 0.0273(5) Uani 1 1 d . . . . .
N1 N 0.17206(16) 0.4038(5) -0.0645(2) 0.0196(14) Uani 1 1 d . . . . .
C1 C 0.0936(2) 0.3984(7) -0.0920(3) 0.0307(19) Uani 1 1 d . . . . .
H1A H 0.091301 0.470588 -0.092538 0.046 Uiso 1 1 calc R U . . .
H1B H 0.071323 0.368818 -0.081899 0.046 Uiso 1 1 calc R U . . .
H1C H 0.097984 0.374955 -0.127734 0.046 Uiso 1 1 calc R U . . .
C2 C 0.1777(2) 0.5052(5) -0.0845(3) 0.0246(18) Uani 1 1 d . . . . .
H2 H 0.204380 0.516942 -0.081545 0.029 Uiso 1 1 calc R U . . .
C3 C 0.1615(3) 0.5842(7) -0.0508(5) 0.048(3) Uani 1 1 d . . . . .
H3A H 0.135368 0.573208 -0.051639 0.072 Uiso 1 1 calc R U . . .
H3B H 0.165790 0.649761 -0.065559 0.072 Uiso 1 1 calc R U . . .
H3C H 0.172783 0.580449 -0.013726 0.072 Uiso 1 1 calc R U . . .
C4 C 0.1633(3) 0.5164(8) -0.1433(4) 0.048(3) Uani 1 1 d . . . . .
H4A H 0.174447 0.466445 -0.164500 0.072 Uiso 1 1 calc R U . . .
H4B H 0.169218 0.582556 -0.155726 0.072 Uiso 1 1 calc R U . . .
H4C H 0.137022 0.507556 -0.147449 0.072 Uiso 1 1 calc R U . . .
C5 C 0.2310(2) 0.3440(7) -0.0924(4) 0.040(2) Uani 1 1 d . . . . .
H5A H 0.217346 0.318244 -0.125106 0.060 Uiso 1 1 calc R U . . .
H5B H 0.251118 0.299340 -0.081033 0.060 Uiso 1 1 calc R U . . .
H5C H 0.240481 0.409739 -0.099565 0.060 Uiso 1 1 calc R U . . .
C6 C 0.2062(2) 0.3514(6) -0.0482(3) 0.0271(18) Uani 1 1 d . . . . .
H6 H 0.199358 0.281964 -0.040125 0.033 Uiso 1 1 calc R U . . .
C7 C 0.2265(2) 0.3909(8) 0.0027(4) 0.045(3) Uani 1 1 d . . . . .
H7A H 0.233633 0.459612 -0.002807 0.067 Uiso 1 1 calc R U . . .
H7B H 0.248198 0.350715 0.012321 0.067 Uiso 1 1 calc R U . . .
H7C H 0.210950 0.388036 0.031774 0.067 Uiso 1 1 calc R U . . .
C8 C 0.13541(18) 0.2261(5) -0.0275(3) 0.0148(15) Uani 1 1 d . . . . .
C9 C 0.13723(19) 0.2155(5) 0.0268(3) 0.0163(15) Uani 1 1 d . . . . .
C10 C 0.13658(18) 0.3045(5) 0.0619(3) 0.0129(14) Uani 1 1 d . . . . .
C11 C 0.12517(18) 0.3969(5) 0.0283(3) 0.0133(14) Uani 1 1 d . . . . .
H11 H 0.143139 0.449860 0.039709 0.016 Uiso 1 1 calc R U . . .
C12 C 0.0433(2) 0.3457(8) 0.0343(4) 0.046(3) Uani 1 1 d . . . . .
H12A H 0.022683 0.365018 0.053097 0.069 Uiso 1 1 calc R U . . .
H12B H 0.052888 0.282194 0.048333 0.069 Uiso 1 1 calc R U . . .
H12C H 0.035494 0.339244 -0.004183 0.069 Uiso 1 1 calc R U . . .
C13 C 0.0628(3) 0.5553(7) 0.0055(4) 0.042(2) Uani 1 1 d . . . . .
H13A H 0.082074 0.604955 0.007102 0.064 Uiso 1 1 calc R U . . .
H13B H 0.041862 0.582866 0.020918 0.064 Uiso 1 1 calc R U . . .
H13C H 0.055726 0.536654 -0.031917 0.064 Uiso 1 1 calc R U . . .
C14 C 0.1551(2) 0.6640(6) 0.1050(4) 0.040(2) Uani 1 1 d . . . . .
H14A H 0.146951 0.656171 0.066683 0.060 Uiso 1 1 calc R U . . .
H14B H 0.174038 0.615368 0.115735 0.060 Uiso 1 1 calc R U . . .
H14C H 0.164744 0.730843 0.111566 0.060 Uiso 1 1 calc R U . . .
C15 C 0.0779(2) 0.7311(6) 0.1214(4) 0.039(2) Uani 1 1 d . . . . .
H15A H 0.086657 0.799385 0.124445 0.059 Uiso 1 1 calc R U . . .
H15B H 0.057959 0.722550 0.143548 0.059 Uiso 1 1 calc R U . . .
H15C H 0.069288 0.716626 0.083869 0.059 Uiso 1 1 calc R U . . .
C16 C 0.1304(3) 0.6785(8) 0.2170(4) 0.052(3) Uani 1 1 d . . . . .
H16A H 0.151030 0.637484 0.230959 0.078 Uiso 1 1 calc R U . . .
H16B H 0.110328 0.667709 0.238639 0.078 Uiso 1 1 calc R U . . .
H16C H 0.137453 0.748371 0.218950 0.078 Uiso 1 1 calc R U . . .
C17 C 0.0183(3) 0.5388(12) 0.1819(6) 0.094(6) Uani 1 1 d . . . . .
H17A H 0.006532 0.536024 0.144966 0.141 Uiso 1 1 calc R U . . .
H17B H 0.029537 0.603793 0.188538 0.141 Uiso 1 1 calc R U . . .
H17C H 0.000180 0.528191 0.206930 0.141 Uiso 1 1 calc R U . . .
C18 C 0.0332(4) 0.3169(10) 0.1758(5) 0.073(4) Uani 1 1 d . . . . .
H18A H 0.051770 0.270986 0.166086 0.109 Uiso 1 1 calc R U . . .
H18B H 0.014187 0.323346 0.145714 0.109 Uiso 1 1 calc R U . . .
H18C H 0.022644 0.291358 0.207263 0.109 Uiso 1 1 calc R U . . .
C19 C 0.0743(3) 0.4357(10) 0.2637(4) 0.056(3) Uani 1 1 d . . . . .
H19A H 0.057770 0.401260 0.285352 0.083 Uiso 1 1 calc R U . . .
H19B H 0.078251 0.503318 0.277214 0.083 Uiso 1 1 calc R U . . .
H19C H 0.097394 0.400499 0.266133 0.083 Uiso 1 1 calc R U . . .
C20 C 0.13914(18) 0.3971(5) 0.1492(3) 0.0140(14) Uani 1 1 d . . . . .
C21 C 0.14717(19) 0.3090(5) 0.1170(3) 0.0186(16) Uani 1 1 d . . . . .
C22 C 0.1684(2) 0.2347(6) 0.1476(3) 0.0273(19) Uani 1 1 d . . . . .
H22 H 0.169042 0.170105 0.132843 0.033 Uiso 1 1 calc R U . A 1
C23 C 0.1872(2) 0.2508(5) 0.1952(3) 0.027(3) Uani 1.04(3) 1 d . U P B 1
H23 H 0.200382 0.197462 0.212617 0.032 Uiso 1.04(3) 1 calc R U P B 1
C24 C 0.1884(2) 0.3493(6) 0.2223(3) 0.0216(17) Uani 1 1 d . . . . .
C25 C 0.2374(3) 0.5245(9) 0.2589(6) 0.067(4) Uani 1 1 d . . . . .
H25A H 0.259434 0.560176 0.252595 0.100 Uiso 1 1 calc R U . . .
H25B H 0.237973 0.508892 0.297138 0.100 Uiso 1 1 calc R U . . .
H25C H 0.216236 0.565885 0.247767 0.100 Uiso 1 1 calc R U . . .
C26 C 0.2707(3) 0.3230(9) 0.2484(5) 0.055(3) Uani 1 1 d . . . . .
H26A H 0.272965 0.268006 0.223528 0.083 Uiso 1 1 calc R U . . .
H26B H 0.264578 0.297261 0.282764 0.083 Uiso 1 1 calc R U . . .
H26C H 0.293718 0.358886 0.254002 0.083 Uiso 1 1 calc R U . . .
C27 C 0.2398(3) 0.4368(9) 0.1487(4) 0.051(3) Uani 1 1 d . . . . .
H27A H 0.220777 0.482548 0.134296 0.077 Uiso 1 1 calc R U . . .
H27B H 0.238093 0.375500 0.127721 0.077 Uiso 1 1 calc R U . . .
H27C H 0.263538 0.467265 0.146552 0.077 Uiso 1 1 calc R U . . .
C28 C 0.1394(2) 0.1169(5) 0.0543(3) 0.0169(15) Uani 1 1 d . . . . .
C29 C 0.1708(2) 0.0589(6) 0.0574(3) 0.0242(17) Uani 1 1 d . . . . .
H29 H 0.189700 0.076354 0.036624 0.029 Uiso 1 1 calc R U . . .
C30 C 0.1119(2) 0.0865(6) 0.0838(3) 0.0293(19) Uani 1 1 d . . . . .
H30 H 0.090135 0.123522 0.081908 0.035 Uiso 1 1 calc R U . . .
C31 C 0.1159(3) 0.0031(7) 0.1160(4) 0.038(2) Uani 1 1 d . . . . .
H31 H 0.096648 -0.017478 0.135462 0.046 Uiso 1 1 calc R U . . .
C32 C 0.1748(3) -0.0248(6) 0.0910(4) 0.037(2) Uani 1 1 d . . . . .
H32 H 0.196300 -0.063248 0.093428 0.044 Uiso 1 1 calc R U . . .
C33 C 0.1473(3) -0.0494(6) 0.1197(3) 0.040(3) Uani 1 1 d . . . . .
H33 H 0.150002 -0.104815 0.143138 0.048 Uiso 1 1 calc R U . . .
C34 C 0.1787(2) 0.0462(7) -0.0713(3) 0.034(2) Uani 1 1 d . . . . .
H34A H 0.179884 0.004178 -0.102905 0.051 Uiso 1 1 calc R U . . .
H34B H 0.176592 0.004604 -0.039796 0.051 Uiso 1 1 calc R U . . .
H34C H 0.200689 0.086336 -0.065335 0.051 Uiso 1 1 calc R U . . .
C35 C 0.1451(3) 0.2031(6) -0.1439(3) 0.035(2) Uani 1 1 d . . . . .
H35A H 0.121712 0.217213 -0.164354 0.052 Uiso 1 1 calc R U . . .
H35B H 0.160126 0.164847 -0.166234 0.052 Uiso 1 1 calc R U . . .
H35C H 0.157323 0.265361 -0.133253 0.052 Uiso 1 1 calc R U . . .
C36 C 0.0261(2) 0.1840(7) -0.0818(5) 0.051(3) Uani 1 1 d . . . . .
H36A H 0.007648 0.232730 -0.094452 0.077 Uiso 1 1 calc R U . . .
H36B H 0.048098 0.218310 -0.066573 0.077 Uiso 1 1 calc R U . . .
H36C H 0.017126 0.142159 -0.054280 0.077 Uiso 1 1 calc R U . . .
C37 C 0.0417(3) 0.1870(9) -0.1986(5) 0.064(4) Uani 1 1 d . . . . .
H37A H 0.019467 0.225596 -0.207115 0.096 Uiso 1 1 calc R U . . .
H37B H 0.045936 0.146238 -0.229606 0.096 Uiso 1 1 calc R U . . .
H37C H 0.062129 0.232020 -0.190055 0.096 Uiso 1 1 calc R U . . .
C38 C -0.0031(3) 0.0211(9) -0.1559(6) 0.071(4) Uani 1 1 d . . . . .
H38A H -0.008995 -0.011479 -0.123068 0.106 Uiso 1 1 calc R U . . .
H38B H 0.002926 -0.028996 -0.181759 0.106 Uiso 1 1 calc R U . . .
H38C H -0.023872 0.059855 -0.171446 0.106 Uiso 1 1 calc R U . . .
C39 C 0.1358(4) 0.0040(10) -0.2321(4) 0.073(4) Uani 1 1 d . . . . .
H39A H 0.140614 -0.037386 -0.262601 0.109 Uiso 1 1 calc R U . . .
H39B H 0.158737 0.024865 -0.212409 0.109 Uiso 1 1 calc R U . . .
H39C H 0.121972 0.062498 -0.245243 0.109 Uiso 1 1 calc R U . . .
C40 C 0.0684(4) -0.1159(9) -0.2286(5) 0.067(4) Uani 1 1 d . . . . .
H40A H 0.075854 -0.164205 -0.254324 0.100 Uiso 1 1 calc R U . . .
H40B H 0.055889 -0.060720 -0.248004 0.100 Uiso 1 1 calc R U . . .
H40C H 0.051961 -0.147683 -0.205740 0.100 Uiso 1 1 calc R U . . .
C41 C 0.1377(3) -0.1791(8) -0.1646(4) 0.054(3) Uani 1 1 d . . . . .
H41A H 0.123691 -0.225440 -0.145093 0.081 Uiso 1 1 calc R U . . .
H41B H 0.159062 -0.157351 -0.141235 0.081 Uiso 1 1 calc R U . . .
H41C H 0.145331 -0.211897 -0.196367 0.081 Uiso 1 1 calc R U . . .
C42 C 0.0510(3) -0.2087(8) -0.0891(5) 0.055(3) Uani 1 1 d . . . . .
H42A H 0.065664 -0.237066 -0.115437 0.083 Uiso 1 1 calc R U . . .
H42B H 0.028409 -0.182629 -0.107621 0.083 Uiso 1 1 calc R U . . .
H42C H 0.045469 -0.260031 -0.063642 0.083 Uiso 1 1 calc R U . . .
C43 C 0.1191(2) -0.1586(7) -0.0160(4) 0.033(2) Uani 1 1 d . . . . .
H43A H 0.113406 -0.220057 0.002012 0.050 Uiso 1 1 calc R U . . .
H43B H 0.129675 -0.110955 0.010617 0.050 Uiso 1 1 calc R U . . .
H43C H 0.136327 -0.172483 -0.041936 0.050 Uiso 1 1 calc R U . . .
C44 C 0.0472(3) -0.0572(10) -0.0025(5) 0.060(3) Uani 1 1 d . . . . .
H44A H 0.047115 -0.103757 0.027455 0.090 Uiso 1 1 calc R U . . .
H44B H 0.022494 -0.049105 -0.019979 0.090 Uiso 1 1 calc R U . . .
H44C H 0.056448 0.006937 0.011080 0.090 Uiso 1 1 calc R U . . .
C45 C 0.1580(2) 0.4117(6) 0.1980(3) 0.0211(16) Uani 1 1 d . . . . .
H45 H 0.151213 0.466362 0.218496 0.025 Uiso 1 1 calc R U . . .
H24 H 0.1866(17) 0.337(5) 0.263(3) 0.003(16) Uiso 1 1 d . . . . .

loop_
_atom_site_aniso_label
_atom_site_aniso_U_11
_atom_site_aniso_U_22
_atom_site_aniso_U_33
_atom_site_aniso_U_23
_atom_site_aniso_U_13
_atom_site_aniso_U_12
Si1 0.0192(10) 0.0134(10) 0.0154(10) 0.0014(8) -0.0011(8) -0.0030(8)
Si2 0.0190(10) 0.0238(11) 0.0252(11) -0.0017(9) 0.0005(9) 0.0050(9)
Si3 0.0176(10) 0.0179(10) 0.0208(11) -0.0021(8) 0.0041(8) -0.0003(8)
Si4 0.0264(12) 0.0135(11) 0.0400(14) -0.0032(10) 0.0063(10) 0.0009(9)
Si5 0.0204(11) 0.0409(15) 0.0391(14) 0.0100(12) 0.0086(10) 0.0000(11)
Si6 0.0255(11) 0.0152(10) 0.0154(10) -0.0022(8) 0.0041(8) -0.0083(9)
Si7 0.0221(11) 0.0154(10) 0.0200(11) -0.0023(8) -0.0054(8) -0.0038(9)
Si8 0.0264(12) 0.0256(12) 0.0317(13) 0.0036(10) -0.0022(10) -0.0129(10)
Si9 0.0561(17) 0.0283(13) 0.0239(12) -0.0087(10) -0.0033(11) -0.0043(12)
Si10 0.0276(13) 0.0282(13) 0.0555(17) -0.0030(12) -0.0192(12) -0.0017(11)
Si11 0.0239(11) 0.0280(13) 0.0307(13) -0.0033(10) 0.0053(10) -0.0006(10)
N1 0.022(3) 0.017(3) 0.020(3) 0.003(3) 0.006(3) -0.001(3)
C1 0.031(5) 0.038(5) 0.022(4) 0.011(4) -0.003(4) -0.004(4)
C2 0.033(4) 0.010(4) 0.034(5) 0.010(3) 0.017(4) -0.002(3)
C3 0.054(6) 0.020(5) 0.076(8) 0.002(5) 0.034(6) -0.002(4)
C4 0.054(6) 0.048(6) 0.045(6) 0.031(5) 0.022(5) 0.002(5)
C5 0.036(5) 0.029(5) 0.057(6) 0.001(4) 0.011(5) 0.001(4)
C6 0.033(4) 0.019(4) 0.029(4) 0.012(3) -0.001(4) -0.001(4)
C7 0.033(5) 0.063(7) 0.035(5) 0.006(5) -0.008(4) -0.005(5)
C8 0.011(3) 0.018(4) 0.015(4) -0.004(3) 0.001(3) -0.003(3)
C9 0.020(4) 0.014(4) 0.015(4) -0.011(3) 0.002(3) -0.005(3)
C10 0.014(3) 0.013(4) 0.011(3) 0.002(3) 0.002(3) -0.001(3)
C11 0.016(3) 0.006(3) 0.018(4) 0.003(3) 0.003(3) -0.001(3)
C12 0.024(5) 0.066(7) 0.047(6) -0.017(5) -0.002(4) -0.017(5)
C13 0.047(6) 0.041(6) 0.039(5) 0.003(4) 0.003(4) 0.028(5)
C14 0.019(4) 0.022(5) 0.084(8) 0.007(5) 0.026(5) 0.002(4)
C15 0.027(5) 0.022(5) 0.069(7) 0.011(4) 0.003(4) 0.007(4)
C16 0.079(8) 0.034(6) 0.039(6) -0.016(5) -0.017(5) -0.007(5)
C17 0.054(8) 0.108(12) 0.130(13) 0.063(10) 0.061(8) 0.040(8)
C18 0.082(9) 0.081(9) 0.052(7) 0.021(7) -0.007(6) -0.048(8)
C19 0.059(7) 0.077(8) 0.033(6) 0.002(6) 0.017(5) 0.002(6)
C20 0.013(3) 0.009(3) 0.020(4) 0.000(3) 0.007(3) -0.005(3)
C21 0.013(3) 0.017(4) 0.026(4) 0.000(3) 0.005(3) -0.005(3)
C22 0.043(5) 0.011(4) 0.025(4) 0.000(3) -0.013(4) 0.005(3)
C23 0.044(5) 0.006(4) 0.027(5) 0.009(3) -0.012(4) 0.001(3)
C24 0.023(4) 0.027(4) 0.015(4) -0.006(3) 0.004(3) 0.001(3)
C25 0.032(5) 0.056(7) 0.116(11) -0.040(7) 0.022(6) -0.028(5)
C26 0.028(5) 0.067(8) 0.069(8) 0.021(6) -0.006(5) 0.001(5)
C27 0.040(6) 0.060(7) 0.057(7) 0.011(6) 0.022(5) 0.004(5)
C28 0.026(4) 0.009(4) 0.015(4) -0.004(3) 0.000(3) -0.009(3)
C29 0.032(4) 0.021(4) 0.021(4) -0.004(3) 0.006(3) -0.006(3)
C30 0.036(5) 0.023(4) 0.030(5) 0.008(4) 0.005(4) -0.006(4)
C31 0.053(6) 0.031(5) 0.033(5) 0.010(4) 0.015(4) -0.006(5)
C32 0.058(6) 0.017(4) 0.032(5) 0.003(4) -0.012(4) 0.011(4)
C33 0.086(8) 0.018(4) 0.012(4) 0.002(3) -0.005(4) -0.017(5)
C34 0.025(4) 0.048(6) 0.029(5) -0.011(4) 0.003(4) -0.004(4)
C35 0.054(6) 0.026(5) 0.028(5) -0.002(4) 0.020(4) -0.016(4)
C36 0.022(5) 0.034(6) 0.098(9) -0.016(6) 0.008(5) 0.001(4)
C37 0.063(7) 0.056(7) 0.064(8) 0.004(6) -0.038(6) -0.005(6)
C38 0.023(5) 0.050(7) 0.132(12) -0.016(7) -0.028(6) -0.009(5)
C39 0.131(12) 0.069(8) 0.023(5) -0.016(5) 0.027(6) -0.025(8)
C40 0.092(9) 0.050(7) 0.052(7) -0.023(6) -0.023(7) 0.012(7)
C41 0.062(7) 0.047(7) 0.050(7) -0.018(5) -0.005(5) 0.012(5)
C42 0.067(7) 0.035(6) 0.059(7) 0.007(5) -0.013(6) -0.025(5)
C43 0.033(5) 0.030(5) 0.036(5) 0.002(4) 0.004(4) -0.004(4)
C44 0.036(6) 0.086(9) 0.059(7) 0.017(7) 0.015(5) -0.014(6)
C45 0.023(4) 0.018(4) 0.023(4) -0.005(3) 0.007(3) -0.003(3)

loop_
_atom_type_symbol
_atom_type_description
_atom_type_scat_dispersion_real
_atom_type_scat_dispersion_imag
_atom_type_scat_source
C C 0.0033 0.0016 'International Tables Vol C Tables 4.2.6.8 and 6.1.1.4'
H H 0.0000 0.0000 'International Tables Vol C Tables 4.2.6.8 and 6.1.1.4'
N N 0.0061 0.0033 'International Tables Vol C Tables 4.2.6.8 and 6.1.1.4'
Si Si 0.0817 0.0704 'International Tables Vol C Tables 4.2.6.8 and 6.1.1.4'

loop_
_geom_angle_atom_site_label_1
_geom_angle_atom_site_label_2
_geom_angle_atom_site_label_3
_geom_angle
_geom_angle_site_symmetry_1
_geom_angle_site_symmetry_3
_geom_angle_publ_flag
N1 Si1 C1 108.9(3) . . ?
N1 Si1 C8 110.3(3) . . ?
N1 Si1 C11 115.7(3) . . ?
C1 Si1 C8 114.7(4) . . ?
C1 Si1 C11 112.7(4) . . ?
C8 Si1 C11 94.1(3) . . ?
C11 Si2 Si3 96.4(2) . . ?
C12 Si2 Si3 113.9(3) . . ?
C12 Si2 C11 112.7(4) . . ?
C12 Si2 C13 107.3(5) . . ?
C13 Si2 Si3 112.6(3) . . ?
C13 Si2 C11 113.8(4) . . ?
Si2 Si3 Si4 110.65(12) . . ?
Si2 Si3 Si5 113.87(12) . . ?
Si5 Si3 Si4 110.68(12) . . ?
C20 Si3 Si2 102.1(2) . . ?
C20 Si3 Si4 107.9(2) . . ?
C20 Si3 Si5 111.2(2) . . ?
C14 Si4 Si3 108.0(3) . . ?
C15 Si4 Si3 111.4(3) . . ?
C15 Si4 C14 109.8(4) . . ?
C15 Si4 C16 106.0(5) . . ?
C16 Si4 Si3 113.2(3) . . ?
C16 Si4 C14 108.4(5) . . ?
C17 Si5 Si3 106.7(4) . . ?
C18 Si5 Si3 111.3(4) . . ?
C18 Si5 C17 109.8(7) . . ?
C18 Si5 C19 107.2(5) . . ?
C19 Si5 Si3 111.2(4) . . ?
C19 Si5 C17 110.7(7) . . ?
C8 Si6 Si7 124.1(2) . . ?
C34 Si6 Si7 103.0(3) . . ?
C34 Si6 C8 113.6(3) . . ?
C35 Si6 Si7 104.4(3) . . ?
C35 Si6 C8 105.1(4) . . ?
C35 Si6 C34 104.8(4) . . ?
Si6 Si7 Si9 106.82(12) . . ?
Si8 Si7 Si6 117.59(11) . . ?
Si8 Si7 Si9 103.92(12) . . ?
Si10 Si7 Si6 111.02(12) . . ?
Si10 Si7 Si8 107.90(13) . . ?
Si10 Si7 Si9 109.14(13) . . ?
C42 Si8 Si7 110.5(4) . . ?
C43 Si8 Si7 110.6(3) . . ?
C43 Si8 C42 108.3(5) . . ?
C44 Si8 Si7 110.7(4) . . ?
C44 Si8 C42 106.7(5) . . ?
C44 Si8 C43 110.0(5) . . ?
C39 Si9 Si7 115.8(4) . . ?
C40 Si9 Si7 109.5(4) . . ?
C40 Si9 C39 106.3(6) . . ?
C40 Si9 C41 107.0(5) . . ?
C41 Si9 Si7 112.2(4) . . ?
C41 Si9 C39 105.4(6) . . ?
C36 Si10 Si7 107.4(3) . . ?
C36 Si10 C37 108.8(6) . . ?
C36 Si10 C38 106.6(5) . . ?
C37 Si10 Si7 111.8(4) . . ?
C37 Si10 C38 109.1(6) . . ?
C38 Si10 Si7 112.9(4) . . ?
C25 Si11 C24 109.9(4) . . ?
C25 Si11 C26 108.7(6) . . ?
C26 Si11 C24 110.0(4) . . ?
C27 Si11 C24 108.4(4) . . ?
C27 Si11 C25 109.4(6) . . ?
C27 Si11 C26 110.5(5) . . ?
C2 N1 Si1 124.6(5) . . ?
C6 N1 Si1 119.7(5) . . ?
C6 N1 C2 112.9(6) . . ?
Si1 C1 H1A 109.5 . . ?
Si1 C1 H1B 109.5 . . ?
Si1 C1 H1C 109.5 . . ?
H1A C1 H1B 109.5 . . ?
H1A C1 H1C 109.5 . . ?
H1B C1 H1C 109.5 . . ?
N1 C2 H2 107.3 . . ?
N1 C2 C3 112.4(6) . . ?
N1 C2 C4 111.9(7) . . ?
C3 C2 H2 107.3 . . ?
C4 C2 H2 107.3 . . ?
C4 C2 C3 110.3(8) . . ?
C2 C3 H3A 109.5 . . ?
C2 C3 H3B 109.5 . . ?
C2 C3 H3C 109.5 . . ?
H3A C3 H3B 109.5 . . ?
H3A C3 H3C 109.5 . . ?
H3B C3 H3C 109.5 . . ?
C2 C4 H4A 109.5 . . ?
C2 C4 H4B 109.5 . . ?
C2 C4 H4C 109.5 . . ?
H4A C4 H4B 109.5 . . ?
H4A C4 H4C 109.5 . . ?
H4B C4 H4C 109.5 . . ?
H5A C5 H5B 109.5 . . ?
H5A C5 H5C 109.5 . . ?
H5B C5 H5C 109.5 . . ?
C6 C5 H5A 109.5 . . ?
C6 C5 H5B 109.5 . . ?
C6 C5 H5C 109.5 . . ?
N1 C6 C5 113.8(7) . . ?
N1 C6 H6 106.0 . . ?
N1 C6 C7 113.6(7) . . ?
C5 C6 H6 106.0 . . ?
C7 C6 C5 110.7(7) . . ?
C7 C6 H6 106.0 . . ?
C6 C7 H7A 109.5 . . ?
C6 C7 H7B 109.5 . . ?
C6 C7 H7C 109.5 . . ?
H7A C7 H7B 109.5 . . ?
H7A C7 H7C 109.5 . . ?
H7B C7 H7C 109.5 . . ?
Si1 C8 Si6 121.9(4) . . ?
C9 C8 Si1 107.2(5) . . ?
C9 C8 Si6 130.8(6) . . ?
C8 C9 C10 120.2(7) . . ?
C8 C9 C28 123.1(6) . . ?
C10 C9 C28 116.7(6) . . ?
C9 C10 C11 110.6(6) . . ?
C21 C10 C9 126.7(6) . . ?
C21 C10 C11 122.5(6) . . ?
Si1 C11 Si2 120.8(4) . . ?
Si1 C11 H11 106.8 . . ?
Si2 C11 H11 106.8 . . ?
C10 C11 Si1 104.7(4) . . ?
C10 C11 Si2 110.2(5) . . ?
C10 C11 H11 106.8 . . ?
Si2 C12 H12A 109.5 . . ?
Si2 C12 H12B 109.5 . . ?
Si2 C12 H12C 109.5 . . ?
H12A C12 H12B 109.5 . . ?
H12A C12 H12C 109.5 . . ?
H12B C12 H12C 109.5 . . ?
Si2 C13 H13A 109.5 . . ?
Si2 C13 H13B 109.5 . . ?
Si2 C13 H13C 109.5 . . ?
H13A C13 H13B 109.5 . . ?
H13A C13 H13C 109.5 . . ?
H13B C13 H13C 109.5 . . ?
Si4 C14 H14A 109.5 . . ?
Si4 C14 H14B 109.5 . . ?
Si4 C14 H14C 109.5 . . ?
H14A C14 H14B 109.5 . . ?
H14A C14 H14C 109.5 . . ?
H14B C14 H14C 109.5 . . ?
Si4 C15 H15A 109.5 . . ?
Si4 C15 H15B 109.5 . . ?
Si4 C15 H15C 109.5 . . ?
H15A C15 H15B 109.5 . . ?
H15A C15 H15C 109.5 . . ?
H15B C15 H15C 109.5 . . ?
Si4 C16 H16A 109.5 . . ?
Si4 C16 H16B 109.5 . . ?
Si4 C16 H16C 109.5 . . ?
H16A C16 H16B 109.5 . . ?
H16A C16 H16C 109.5 . . ?
H16B C16 H16C 109.5 . . ?
Si5 C17 H17A 109.5 . . ?
Si5 C17 H17B 109.5 . . ?
Si5 C17 H17C 109.5 . . ?
H17A C17 H17B 109.5 . . ?
H17A C17 H17C 109.5 . . ?
H17B C17 H17C 109.5 . . ?
Si5 C18 H18A 109.5 . . ?
Si5 C18 H18B 109.5 . . ?
Si5 C18 H18C 109.5 . . ?
H18A C18 H18B 109.5 . . ?
H18A C18 H18C 109.5 . . ?
H18B C18 H18C 109.5 . . ?
Si5 C19 H19A 109.5 . . ?
Si5 C19 H19B 109.5 . . ?
Si5 C19 H19C 109.5 . . ?
H19A C19 H19B 109.5 . . ?
H19A C19 H19C 109.5 . . ?
H19B C19 H19C 109.5 . . ?
C21 C20 Si3 124.3(5) . . ?
C45 C20 Si3 114.9(5) . . ?
C45 C20 C21 119.4(7) . . ?
C10 C21 C20 121.4(7) . . ?
C10 C21 C22 125.1(7) . . ?
C22 C21 C20 113.4(6) . . ?
C21 C22 H22 117.8 . . ?
C23 C22 C21 124.4(7) . . ?
C23 C22 H22 117.8 . . ?
C22 C23 H23 118.7 . . ?
C22 C23 C24 122.6(7) . . ?
C24 C23 H23 118.7 . . ?
Si11 C24 H24 105(4) . . ?
C23 C24 Si11 110.0(5) . . ?
C23 C24 H24 107(4) . . ?
C45 C24 Si11 113.3(6) . . ?
C45 C24 C23 109.7(6) . . ?
C45 C24 H24 111(4) . . ?
Si11 C25 H25A 109.5 . . ?
Si11 C25 H25B 109.5 . . ?
Si11 C25 H25C 109.5 . . ?
H25A C25 H25B 109.5 . . ?
H25A C25 H25C 109.5 . . ?
H25B C25 H25C 109.5 . . ?
Si11 C26 H26A 109.5 . . ?
Si11 C26 H26B 109.5 . . ?
Si11 C26 H26C 109.5 . . ?
H26A C26 H26B 109.5 . . ?
H26A C26 H26C 109.5 . . ?
H26B C26 H26C 109.5 . . ?
Si11 C27 H27A 109.5 . . ?
Si11 C27 H27B 109.5 . . ?
Si11 C27 H27C 109.5 . . ?
H27A C27 H27B 109.5 . . ?
H27A C27 H27C 109.5 . . ?
H27B C27 H27C 109.5 . . ?
C29 C28 C9 121.8(7) . . ?
C30 C28 C9 120.2(7) . . ?
C30 C28 C29 117.5(7) . . ?
C28 C29 H29 119.5 . . ?
C28 C29 C32 121.1(8) . . ?
C32 C29 H29 119.5 . . ?
C28 C30 H30 119.5 . . ?
C31 C30 C28 121.0(8) . . ?
C31 C30 H30 119.5 . . ?
C30 C31 H31 120.0 . . ?
C33 C31 C30 119.9(9) . . ?
C33 C31 H31 120.0 . . ?
C29 C32 H32 120.7 . . ?
C33 C32 C29 118.5(9) . . ?
C33 C32 H32 120.7 . . ?
C31 C33 H33 119.1 . . ?
C32 C33 C31 121.9(8) . . ?
C32 C33 H33 119.1 . . ?
Si6 C34 H34A 109.5 . . ?
Si6 C34 H34B 109.5 . . ?
Si6 C34 H34C 109.5 . . ?
H34A C34 H34B 109.5 . . ?
H34A C34 H34C 109.5 . . ?
H34B C34 H34C 109.5 . . ?
Si6 C35 H35A 109.5 . . ?
Si6 C35 H35B 109.5 . . ?
Si6 C35 H35C 109.5 . . ?
H35A C35 H35B 109.5 . . ?
H35A C35 H35C 109.5 . . ?
H35B C35 H35C 109.5 . . ?
Si10 C36 H36A 109.5 . . ?
Si10 C36 H36B 109.5 . . ?
Si10 C36 H36C 109.5 . . ?
H36A C36 H36B 109.5 . . ?
H36A C36 H36C 109.5 . . ?
H36B C36 H36C 109.5 . . ?
Si10 C37 H37A 109.5 . . ?
Si10 C37 H37B 109.5 . . ?
Si10 C37 H37C 109.5 . . ?
H37A C37 H37B 109.5 . . ?
H37A C37 H37C 109.5 . . ?
H37B C37 H37C 109.5 . . ?
Si10 C38 H38A 109.5 . . ?
Si10 C38 H38B 109.5 . . ?
Si10 C38 H38C 109.5 . . ?
H38A C38 H38B 109.5 . . ?
H38A C38 H38C 109.5 . . ?
H38B C38 H38C 109.5 . . ?
Si9 C39 H39A 109.5 . . ?
Si9 C39 H39B 109.5 . . ?
Si9 C39 H39C 109.5 . . ?
H39A C39 H39B 109.5 . . ?
H39A C39 H39C 109.5 . . ?
H39B C39 H39C 109.5 . . ?
Si9 C40 H40A 109.5 . . ?
Si9 C40 H40B 109.5 . . ?
Si9 C40 H40C 109.5 . . ?
H40A C40 H40B 109.5 . . ?
H40A C40 H40C 109.5 . . ?
H40B C40 H40C 109.5 . . ?
Si9 C41 H41A 109.5 . . ?
Si9 C41 H41B 109.5 . . ?
Si9 C41 H41C 109.5 . . ?
H41A C41 H41B 109.5 . . ?
H41A C41 H41C 109.5 . . ?
H41B C41 H41C 109.5 . . ?
Si8 C42 H42A 109.5 . . ?
Si8 C42 H42B 109.5 . . ?
Si8 C42 H42C 109.5 . . ?
H42A C42 H42B 109.5 . . ?
H42A C42 H42C 109.5 . . ?
H42B C42 H42C 109.5 . . ?
Si8 C43 H43A 109.5 . . ?
Si8 C43 H43B 109.5 . . ?
Si8 C43 H43C 109.5 . . ?
H43A C43 H43B 109.5 . . ?
H43A C43 H43C 109.5 . . ?
H43B C43 H43C 109.5 . . ?
Si8 C44 H44A 109.5 . . ?
Si8 C44 H44B 109.5 . . ?
Si8 C44 H44C 109.5 . . ?
H44A C44 H44B 109.5 . . ?
H44A C44 H44C 109.5 . . ?
H44B C44 H44C 109.5 . . ?
C20 C45 C24 125.6(7) . . ?
C20 C45 H45 117.2 . . ?
C24 C45 H45 117.2 . . ?

loop_
_geom_bond_atom_site_label_1
_geom_bond_atom_site_label_2
_geom_bond_distance
_geom_bond_site_symmetry_2
_geom_bond_publ_flag
Si1 N1 1.731(6) . ?
Si1 C1 1.863(8) . ?
Si1 C8 1.877(7) . ?
Si1 C11 1.880(7) . ?
Si2 Si3 2.325(3) . ?
Si2 C11 1.894(7) . ?
Si2 C12 1.880(9) . ?
Si2 C13 1.884(9) . ?
Si3 Si4 2.352(3) . ?
Si3 Si5 2.338(3) . ?
Si3 C20 1.899(7) . ?
Si4 C14 1.886(8) . ?
Si4 C15 1.882(8) . ?
Si4 C16 1.883(9) . ?
Si5 C17 1.880(12) . ?
Si5 C18 1.859(12) . ?
Si5 C19 1.877(10) . ?
Si6 Si7 2.372(3) . ?
Si6 C8 1.906(7) . ?
Si6 C34 1.892(9) . ?
Si6 C35 1.868(8) . ?
Si7 Si8 2.358(3) . ?
Si7 Si9 2.374(3) . ?
Si7 Si10 2.347(3) . ?
Si8 C42 1.876(10) . ?
Si8 C43 1.868(9) . ?
Si8 C44 1.865(11) . ?
Si9 C39 1.885(11) . ?
Si9 C40 1.861(11) . ?
Si9 C41 1.880(11) . ?
Si10 C36 1.872(11) . ?
Si10 C37 1.875(12) . ?
Si10 C38 1.878(10) . ?
Si11 C24 1.897(8) . ?
Si11 C25 1.849(11) . ?
Si11 C26 1.864(10) . ?
Si11 C27 1.849(10) . ?
N1 C2 1.483(9) . ?
N1 C6 1.474(10) . ?
C1 H1A 0.9800 . ?
C1 H1B 0.9800 . ?
C1 H1C 0.9800 . ?
C2 H2 1.0000 . ?
C2 C3 1.527(12) . ?
C2 C4 1.519(12) . ?
C3 H3A 0.9800 . ?
C3 H3B 0.9800 . ?
C3 H3C 0.9800 . ?
C4 H4A 0.9800 . ?
C4 H4B 0.9800 . ?
C4 H4C 0.9800 . ?
C5 H5A 0.9800 . ?
C5 H5B 0.9800 . ?
C5 H5C 0.9800 . ?
C5 C6 1.519(12) . ?
C6 H6 1.0000 . ?
C6 C7 1.509(12) . ?
C7 H7A 0.9800 . ?
C7 H7B 0.9800 . ?
C7 H7C 0.9800 . ?
C8 C9 1.363(10) . ?
C9 C10 1.493(9) . ?
C9 C28 1.499(10) . ?
C10 C11 1.540(9) . ?
C10 C21 1.394(10) . ?
C11 H11 1.0000 . ?
C12 H12A 0.9800 . ?
C12 H12B 0.9800 . ?
C12 H12C 0.9800 . ?
C13 H13A 0.9800 . ?
C13 H13B 0.9800 . ?
C13 H13C 0.9800 . ?
C14 H14A 0.9800 . ?
C14 H14B 0.9800 . ?
C14 H14C 0.9800 . ?
C15 H15A 0.9800 . ?
C15 H15B 0.9800 . ?
C15 H15C 0.9800 . ?
C16 H16A 0.9800 . ?
C16 H16B 0.9800 . ?
C16 H16C 0.9800 . ?
C17 H17A 0.9800 . ?
C17 H17B 0.9800 . ?
C17 H17C 0.9800 . ?
C18 H18A 0.9800 . ?
C18 H18B 0.9800 . ?
C18 H18C 0.9800 . ?
C19 H19A 0.9800 . ?
C19 H19B 0.9800 . ?
C19 H19C 0.9800 . ?
C20 C21 1.489(10) . ?
C20 C45 1.357(10) . ?
C21 C22 1.447(10) . ?
C22 H22 0.9500 . ?
C22 C23 1.333(11) . ?
C23 H23 0.9500 . ?
C23 C24 1.494(10) . ?
C24 C45 1.486(11) . ?
C24 H24 1.03(7) . ?
C25 H25A 0.9800 . ?
C25 H25B 0.9800 . ?
C25 H25C 0.9800 . ?
C26 H26A 0.9800 . ?
C26 H26B 0.9800 . ?
C26 H26C 0.9800 . ?
C27 H27A 0.9800 . ?
C27 H27B 0.9800 . ?
C27 H27C 0.9800 . ?
C28 C29 1.402(11) . ?
C28 C30 1.388(11) . ?
C29 H29 0.9500 . ?
C29 C32 1.409(11) . ?
C30 H30 0.9500 . ?
C30 C31 1.386(12) . ?
C31 H31 0.9500 . ?
C31 C33 1.362(14) . ?
C32 H32 0.9500 . ?
C32 C33 1.356(14) . ?
C33 H33 0.9500 . ?
C34 H34A 0.9800 . ?
C34 H34B 0.9800 . ?
C34 H34C 0.9800 . ?
C35 H35A 0.9800 . ?
C35 H35B 0.9800 . ?
C35 H35C 0.9800 . ?
C36 H36A 0.9800 . ?
C36 H36B 0.9800 . ?
C36 H36C 0.9800 . ?
C37 H37A 0.9800 . ?
C37 H37B 0.9800 . ?
C37 H37C 0.9800 . ?
C38 H38A 0.9800 . ?
C38 H38B 0.9800 . ?
C38 H38C 0.9800 . ?
C39 H39A 0.9800 . ?
C39 H39B 0.9800 . ?
C39 H39C 0.9800 . ?
C40 H40A 0.9800 . ?
C40 H40B 0.9800 . ?
C40 H40C 0.9800 . ?
C41 H41A 0.9800 . ?
C41 H41B 0.9800 . ?
C41 H41C 0.9800 . ?
C42 H42A 0.9800 . ?
C42 H42B 0.9800 . ?
C42 H42C 0.9800 . ?
C43 H43A 0.9800 . ?
C43 H43B 0.9800 . ?
C43 H43C 0.9800 . ?
C44 H44A 0.9800 . ?
C44 H44B 0.9800 . ?
C44 H44C 0.9800 . ?
C45 H45 0.9500 . ?

loop_
_geom_torsion_atom_site_label_1
_geom_torsion_atom_site_label_2
_geom_torsion_atom_site_label_3
_geom_torsion_atom_site_label_4
_geom_torsion
_geom_torsion_site_symmetry_1
_geom_torsion_site_symmetry_2
_geom_torsion_site_symmetry_3
_geom_torsion_site_symmetry_4
_geom_torsion_publ_flag
Si1 N1 C2 C3 41.6(10) . . . . ?
Si1 N1 C2 C4 -83.2(8) . . . . ?
Si1 N1 C6 C5 141.3(6) . . . . ?
Si1 N1 C6 C7 -90.8(8) . . . . ?
Si1 C8 C9 C10 -0.1(8) . . . . ?
Si1 C8 C9 C28 179.0(6) . . . . ?
Si2 Si3 C20 C21 -20.8(6) . . . . ?
Si2 Si3 C20 C45 172.6(5) . . . . ?
Si3 Si2 C11 Si1 -175.6(3) . . . . ?
Si3 Si2 C11 C10 62.3(5) . . . . ?
Si3 C20 C21 C10 32.4(9) . . . . ?
Si3 C20 C21 C22 -151.3(6) . . . . ?
Si3 C20 C45 C24 171.1(6) . . . . ?
Si4 Si3 C20 C21 -137.4(5) . . . . ?
Si4 Si3 C20 C45 55.9(6) . . . . ?
Si5 Si3 C20 C21 101.0(6) . . . . ?
Si5 Si3 C20 C45 -65.7(6) . . . . ?
Si6 C8 C9 C10 176.6(5) . . . . ?
Si6 C8 C9 C28 -4.3(11) . . . . ?
Si11 C24 C45 C20 103.8(8) . . . . ?
N1 Si1 C8 Si6 -67.4(5) . . . . ?
N1 Si1 C8 C9 109.7(5) . . . . ?
N1 Si1 C11 Si2 136.2(4) . . . . ?
N1 Si1 C11 C10 -99.0(5) . . . . ?
C1 Si1 N1 C2 47.4(7) . . . . ?
C1 Si1 N1 C6 -152.9(6) . . . . ?
C1 Si1 C8 Si6 56.0(5) . . . . ?
C1 Si1 C8 C9 -127.0(5) . . . . ?
C1 Si1 C11 Si2 10.0(5) . . . . ?
C1 Si1 C11 C10 134.8(5) . . . . ?
C2 N1 C6 C5 -56.7(9) . . . . ?
C2 N1 C6 C7 71.2(9) . . . . ?
C6 N1 C2 C3 -119.3(8) . . . . ?
C6 N1 C2 C4 115.9(8) . . . . ?
C8 Si1 N1 C2 174.1(6) . . . . ?
C8 Si1 N1 C6 -26.2(7) . . . . ?
C8 Si1 C11 Si2 -108.9(4) . . . . ?
C8 Si1 C11 C10 15.9(5) . . . . ?
C8 C9 C10 C11 12.9(9) . . . . ?
C8 C9 C10 C21 -162.6(7) . . . . ?
C8 C9 C28 C29 71.8(10) . . . . ?
C8 C9 C28 C30 -117.1(8) . . . . ?
C9 C10 C11 Si1 -18.2(6) . . . . ?
C9 C10 C11 Si2 113.1(5) . . . . ?
C9 C10 C21 C20 -168.9(6) . . . . ?
C9 C10 C21 C22 15.3(12) . . . . ?
C9 C28 C29 C32 168.9(7) . . . . ?
C9 C28 C30 C31 -170.2(7) . . . . ?
C10 C9 C28 C29 -109.1(8) . . . . ?
C10 C9 C28 C30 62.0(9) . . . . ?
C10 C21 C22 C23 159.3(8) . . . . ?
C11 Si1 N1 C2 -80.7(7) . . . . ?
C11 Si1 N1 C6 79.1(6) . . . . ?
C11 Si1 C8 Si6 173.2(4) . . . . ?
C11 Si1 C8 C9 -9.7(5) . . . . ?
C11 C10 C21 C20 16.2(10) . . . . ?
C11 C10 C21 C22 -159.6(7) . . . . ?
C12 Si2 C11 Si1 65.1(5) . . . . ?
C12 Si2 C11 C10 -57.1(6) . . . . ?
C13 Si2 C11 Si1 -57.3(6) . . . . ?
C13 Si2 C11 C10 -179.5(5) . . . . ?
C20 C21 C22 C23 -16.8(12) . . . . ?
C21 C10 C11 Si1 157.5(6) . . . . ?
C21 C10 C11 Si2 -71.2(7) . . . . ?
C21 C20 C45 C24 3.7(11) . . . . ?
C21 C22 C23 C24 -0.3(14) . . . . ?
C22 C23 C24 Si11 -107.6(9) . . . . ?
C22 C23 C24 C45 17.7(11) . . . . ?
C23 C24 C45 C20 -19.6(10) . . . . ?
C25 Si11 C24 C23 -174.3(7) . . . . ?
C25 Si11 C24 C45 62.5(8) . . . . ?
C26 Si11 C24 C23 -54.7(7) . . . . ?
C26 Si11 C24 C45 -177.9(6) . . . . ?
C27 Si11 C24 C23 66.2(7) . . . . ?
C27 Si11 C24 C45 -57.0(7) . . . . ?
C28 C9 C10 C11 -166.3(6) . . . . ?
C28 C9 C10 C21 18.2(10) . . . . ?
C28 C29 C32 C33 1.0(12) . . . . ?
C28 C30 C31 C33 1.2(13) . . . . ?
C29 C28 C30 C31 1.3(12) . . . . ?
C29 C32 C33 C31 1.6(13) . . . . ?
C30 C28 C29 C32 -2.4(11) . . . . ?
C30 C31 C33 C32 -2.7(14) . . . . ?
C45 C20 C21 C10 -161.5(7) . . . . ?
C45 C20 C21 C22 14.7(9) . . . . ?

loop_
_smtbx_masks_void_nr
_smtbx_masks_void_average_x
_smtbx_masks_void_average_y
_smtbx_masks_void_average_z
_smtbx_masks_void_volume
_smtbx_masks_void_count_electrons
_smtbx_masks_void_content
1 0.044 0.422 0.375 8.8 0.0 ?
2 0.044 0.578 0.875 8.8 0.0 ?
3 0.250 0.250 0.500 248.4 0.0 '2 pentane'
4 0.250 0.750 0.000 248.4 0.0 '2 pentane'
5 0.456 0.078 0.625 8.8 0.0 ?
6 0.456 0.922 0.125 8.8 0.0 ?
7 0.544 0.078 0.875 8.8 0.0 ?
8 0.544 0.922 0.375 8.8 0.0 ?
9 0.750 0.250 0.000 248.4 0.0 '2 pentane'
10 0.750 0.750 0.500 248.4 0.0 '2 pentane'
11 0.956 0.422 0.125 8.8 0.0 ?
12 0.956 0.578 0.625 8.8 0.0 ?
